data_2234951
loop_
_publ_author_name
'Rodrigues, Vinola Z.'
'Gowda, B. Thimme'
'Siv\'y, J\'ulius'
'Vr\'abel, Viktor'
'Ko\<z\'i\<sek, Jozef'

_publ_section_title
;
 2-Chloro-<i>N</i>-(2-methylphenyl)benzamide
;
_journal_coeditor_code BT5935
_journal_issue 6
_journal_name_full 'Acta Crystallographica Section E'
_journal_page_first o1936
_journal_paper_doi 10.1107/S1600536812023902
_journal_volume 68
_journal_year 2012
_chemical_formula_moiety 'C14 H12 Cl N O'
_chemical_formula_sum 'C14 H12 Cl N O'
_chemical_formula_weight 245.70
_chemical_name_systematic
;
2-Chloro-<i>N</i>-(2-methylphenyl)benzamide
;
_space_group_IT_number 33
_symmetry_cell_setting orthorhombic
_symmetry_space_group_name_Hall 'P 2c -2n'
_symmetry_space_group_name_H-M 'P n a 21'
_atom_sites_solution_hydrogens geom
_atom_sites_solution_primary direct
_atom_sites_solution_secondary difmap
_audit_creation_method SHELXL-97
_cell_angle_alpha 90.00
_cell_angle_beta 90.00
_cell_angle_gamma 90.00
_cell_formula_units_Z 4
_cell_length_a 9.746(3)
_cell_length_b 6.077(3)
_cell_length_c 20.797(7)
_cell_measurement_reflns_used 2182
_cell_measurement_temperature 295(2)
_cell_measurement_theta_max 25.00
_cell_measurement_theta_min 3.49
_cell_volume 1231.7(8)
_computing_cell_refinement 'CrysAlis CCD'
_computing_data_collection 'CrysAlis CCD (Oxford Diffraction, 2009)'
_computing_data_reduction 'CrysAlis RED (Oxford Diffraction, 2009)'
_computing_molecular_graphics 'DIAMOND (Brandenburg, 2002)'
_computing_publication_material 'SHELXL-97 (Sheldrick, 2008), PLATON (Spek, 2009), WinGX (Farrugia, 1999)'
_computing_structure_refinement 'SHELXL-97 (Sheldrick, 2008)'
_computing_structure_solution 'SHELXS-97 (Sheldrick, 2008)'
_diffrn_ambient_temperature 295(2)
_diffrn_detector_area_resol_mean 10.434
_diffrn_measured_fraction_theta_full 0.999
_diffrn_measured_fraction_theta_max 0.999
_diffrn_measurement_device_type 'Xcalibur, Ruby, Gemini'
_diffrn_measurement_method '\w scans'
_diffrn_radiation_monochromator graphite
_diffrn_radiation_source 'fine-focus sealed tube'
_diffrn_radiation_type MoK\a
_diffrn_radiation_wavelength 0.71073
_diffrn_reflns_av_R_equivalents 0.0966
_diffrn_reflns_av_sigmaI/netI 0.0581
_diffrn_reflns_limit_h_max 11
_diffrn_reflns_limit_h_min -11
_diffrn_reflns_limit_k_max 7
_diffrn_reflns_limit_k_min -7
_diffrn_reflns_limit_l_max 24
_diffrn_reflns_limit_l_min -24
_diffrn_reflns_number 16249
_diffrn_reflns_theta_full 25.00
_diffrn_reflns_theta_max 25.00
_diffrn_reflns_theta_min 3.49
_exptl_absorpt_coefficient_mu 0.292
_exptl_absorpt_correction_T_max 0.921
_exptl_absorpt_correction_T_min 0.865
_exptl_absorpt_correction_type analytical
_exptl_absorpt_process_details
;
[CrysAlis RED (Oxford Diffraction, 2009),
based on expressions derived by Clark & Reid (1995)]
;
_exptl_crystal_colour colourless
_exptl_crystal_density_diffrn 1.325
_exptl_crystal_density_method 'not measured'
_exptl_crystal_description plate
_exptl_crystal_F_000 512
_exptl_crystal_size_max 0.55
_exptl_crystal_size_mid 0.40
_exptl_crystal_size_min 0.25
_refine_diff_density_max 0.216
_refine_diff_density_min -0.137
_refine_ls_abs_structure_details 'Flack (1983), 1054 Friedel pairs'
_refine_ls_abs_structure_Flack 0.37(13)
_refine_ls_extinction_method none
_refine_ls_goodness_of_fit_ref 1.099
_refine_ls_hydrogen_treatment mixed
_refine_ls_matrix_type full
_refine_ls_number_parameters 158
_refine_ls_number_reflns 2173
_refine_ls_number_restraints 2
_refine_ls_restrained_S_all 1.099
_refine_ls_R_factor_all 0.1218
_refine_ls_R_factor_gt 0.0680
_refine_ls_shift/su_max 0.000
_refine_ls_shift/su_mean 0.000
_refine_ls_structure_factor_coef Fsqd
_refine_ls_weighting_details 'calc w=1/[\s^2^(Fo^2^)+(0.0580P)^2^] where P=(Fo^2^+2Fc^2^)/3'
_refine_ls_weighting_scheme calc
_refine_ls_wR_factor_gt 0.1280
_refine_ls_wR_factor_ref 0.1474
_reflns_number_gt 1369
_reflns_number_total 2173
_reflns_threshold_expression >2\s(I)
_cod_data_source_file bt5935.cif
_cod_data_source_block I
_cod_original_cell_volume 1231.8(8)
_cod_database_code 2234951
_cod_database_fobs_code 2234951

loop_
_symmetry_equiv_pos_as_xyz
'x, y, z'
'-x, -y, z+1/2'
'-x+1/2, y+1/2, z+1/2'
'x+1/2, -y+1/2, z'

loop_
_atom_site_type_symbol
_atom_site_label
_atom_site_fract_x
_atom_site_fract_y
_atom_site_fract_z
_atom_site_U_iso_or_equiv
_atom_site_adp_type
_atom_site_calc_flag
_atom_site_refinement_flags
_atom_site_occupancy
_atom_site_symmetry_multiplicity
C C1 0.5638(4) 0.6837(8) 0.4527(3) 0.0506(12) Uani d . 1 1
C C2 0.5037(4) 0.5445(10) 0.3997(2) 0.0497(14) Uani d . 1 1
C C3 0.5364(4) 0.5696(9) 0.3373(3) 0.0596(15) Uani d . 1 1
C C4 0.4845(7) 0.4319(12) 0.2916(3) 0.0833(19) Uani d . 1 1
H H4A 0.5099 0.4492 0.2488 0.100 Uiso calc R 1 1
C C5 0.3941(6) 0.2667(12) 0.3087(5) 0.0850(17) Uani d . 1 1
H H5A 0.3587 0.1723 0.2777 0.102 Uiso calc R 1 1
C C6 0.3578(5) 0.2439(10) 0.3713(4) 0.0784(17) Uani d . 1 1
H H6A 0.2968 0.1338 0.3834 0.094 Uiso calc R 1 1
C C7 0.4101(4) 0.3811(10) 0.4159(3) 0.0644(16) Uani d . 1 1
H H7A 0.3830 0.3660 0.4585 0.077 Uiso calc R 1 1
C C8 0.5196(4) 0.9375(9) 0.5395(3) 0.0552(14) Uani d . 1 1
C C9 0.4657(5) 0.9069(10) 0.6004(3) 0.0646(16) Uani d . 1 1
C C10 0.5118(6) 1.0562(13) 0.6480(3) 0.0815(18) Uani d . 1 1
H H10A 0.4756 1.0470 0.6893 0.098 Uiso calc R 1 1
C C11 0.6062(7) 1.2098(13) 0.6351(4) 0.096(3) Uani d . 1 1
H H11A 0.6403 1.2963 0.6684 0.115 Uiso calc R 1 1
C C12 0.6535(5) 1.2420(9) 0.5735(4) 0.0813(19) Uani d . 1 1
H H12A 0.7152 1.3549 0.5647 0.098 Uiso calc R 1 1
C C13 0.6101(4) 1.1096(10) 0.5260(3) 0.0679(17) Uani d . 1 1
H H13A 0.6402 1.1324 0.4841 0.082 Uiso calc R 1 1
C C14 0.3642(5) 0.7289(9) 0.6169(3) 0.0664(16) Uani d . 1 1
H H14C 0.3400 0.7395 0.6615 0.100 Uiso calc R 1 1
H H14B 0.4044 0.5875 0.6086 0.100 Uiso calc R 1 1
H H14A 0.2833 0.7461 0.5910 0.100 Uiso calc R 1 1
N N1 0.4759(4) 0.7929(8) 0.4882(2) 0.0611(12) Uani d D 1 1
H H1 0.3902(14) 0.785(9) 0.479(3) 0.070(17) Uiso d D 1 1
O O1 0.6897(3) 0.6844(6) 0.46020(18) 0.0739(11) Uani d . 1 1
Cl Cl1 0.64973(16) 0.7710(3) 0.31282(10) 0.0971(6) Uani d . 1 1

loop_
_atom_site_aniso_label
_atom_site_aniso_U_11
_atom_site_aniso_U_22
_atom_site_aniso_U_33
_atom_site_aniso_U_12
_atom_site_aniso_U_13
_atom_site_aniso_U_23
C1 0.042(2) 0.046(3) 0.063(3) 0.001(2) -0.005(2) -0.001(3)
C2 0.029(2) 0.071(4) 0.049(3) 0.006(2) -0.002(2) -0.002(2)
C3 0.044(3) 0.076(4) 0.059(4) 0.006(2) 0.000(3) -0.003(3)
C4 0.088(4) 0.102(6) 0.060(4) 0.024(4) -0.003(3) -0.011(4)
C5 0.076(4) 0.082(4) 0.097(5) 0.004(3) -0.012(4) -0.035(4)
C6 0.064(4) 0.078(5) 0.093(5) -0.010(3) -0.004(3) -0.020(4)
C7 0.042(3) 0.081(4) 0.070(4) -0.004(2) 0.001(2) -0.004(3)
C8 0.036(2) 0.063(4) 0.067(4) 0.010(3) -0.011(3) -0.017(3)
C9 0.054(3) 0.074(4) 0.066(4) 0.020(3) -0.015(3) -0.011(4)
C10 0.065(3) 0.114(6) 0.065(4) 0.020(4) -0.002(3) -0.010(4)
C11 0.090(5) 0.104(6) 0.094(6) 0.015(4) -0.028(4) -0.049(5)
C12 0.061(3) 0.067(4) 0.116(6) 0.001(3) -0.015(3) -0.023(4)
C13 0.046(3) 0.077(5) 0.080(4) 0.002(3) -0.003(3) -0.006(4)
C14 0.059(3) 0.069(4) 0.071(4) -0.001(3) -0.006(2) 0.015(3)
N1 0.039(2) 0.082(3) 0.062(3) 0.002(2) -0.005(2) 0.002(3)
O1 0.0306(15) 0.100(3) 0.091(2) 0.0024(15) -0.0065(16) -0.020(2)
Cl1 0.0948(11) 0.1063(14) 0.0900(10) -0.0151(10) 0.0021(11) 0.0281(10)

loop_
_atom_type_symbol
_atom_type_description
_atom_type_scat_dispersion_real
_atom_type_scat_dispersion_imag
_atom_type_scat_source
C C 0.0033 0.0016 'International Tables Vol C Tables 4.2.6.8 and 6.1.1.4'
H H 0.0000 0.0000 'International Tables Vol C Tables 4.2.6.8 and 6.1.1.4'
N N 0.0061 0.0033 'International Tables Vol C Tables 4.2.6.8 and 6.1.1.4'
O O 0.0106 0.0060 'International Tables Vol C Tables 4.2.6.8 and 6.1.1.4'
Cl Cl 0.1484 0.1585 'International Tables Vol C Tables 4.2.6.8 and 6.1.1.4'

loop_
_geom_angle_atom_site_label_1
_geom_angle_atom_site_label_2
_geom_angle_atom_site_label_3
_geom_angle
O1 C1 N1 125.1(4)
O1 C1 C2 118.7(4)
N1 C1 C2 116.2(4)
C3 C2 C7 118.0(5)
C3 C2 C1 123.3(5)
C7 C2 C1 118.7(5)
C2 C3 C4 121.0(5)
C2 C3 Cl1 121.1(4)
C4 C3 Cl1 117.9(5)
C3 C4 C5 120.2(6)
C3 C4 H4A 119.9
C5 C4 H4A 119.9
C6 C5 C4 119.2(7)
C6 C5 H5A 120.4
C4 C5 H5A 120.4
C7 C6 C5 119.9(6)
C7 C6 H6A 120.1
C5 C6 H6A 120.1
C6 C7 C2 121.6(6)
C6 C7 H7A 119.2
C2 C7 H7A 119.2
C9 C8 C13 121.6(5)
C9 C8 N1 118.8(5)
C13 C8 N1 119.6(5)
C8 C9 C10 115.7(6)
C8 C9 C14 123.7(5)
C10 C9 C14 120.6(5)
C11 C10 C9 121.7(6)
C11 C10 H10A 119.2
C9 C10 H10A 119.2
C10 C11 C12 121.1(7)
C10 C11 H11A 119.5
C12 C11 H11A 119.5
C13 C12 C11 119.6(6)
C13 C12 H12A 120.2
C11 C12 H12A 120.2
C12 C13 C8 120.1(6)
C12 C13 H13A 120.0
C8 C13 H13A 120.0
C9 C14 H14C 109.5
C9 C14 H14B 109.5
H14C C14 H14B 109.5
C9 C14 H14A 109.5
H14C C14 H14A 109.5
H14B C14 H14A 109.5
C1 N1 C8 122.0(4)
C1 N1 H1 118(4)
C8 N1 H1 120(4)

loop_
_geom_bond_atom_site_label_1
_geom_bond_atom_site_label_2
_geom_bond_distance
C1 O1 1.237(5)
C1 N1 1.311(6)
C1 C2 1.507(7)
C2 C3 1.346(6)
C2 C7 1.389(7)
C3 C4 1.364(7)
C3 Cl1 1.725(6)
C4 C5 1.382(9)
C4 H4A 0.9300
C5 C6 1.356(11)
C5 H5A 0.9300
C6 C7 1.347(8)
C6 H6A 0.9300
C7 H7A 0.9300
C8 C9 1.384(7)
C8 C13 1.396(7)
C8 N1 1.446(6)
C9 C10 1.416(8)
C9 C14 1.506(8)
C10 C11 1.337(10)
C10 H10A 0.9300
C11 C12 1.377(10)
C11 H11A 0.9300
C12 C13 1.342(8)
C12 H12A 0.9300
C13 H13A 0.9300
C14 H14C 0.9600
C14 H14B 0.9600
C14 H14A 0.9600
N1 H1 0.861(2)

loop_
_geom_hbond_atom_site_label_D
_geom_hbond_atom_site_label_H
_geom_hbond_atom_site_label_A
_geom_hbond_site_symmetry_A
_geom_hbond_distance_DH
_geom_hbond_distance_HA
_geom_hbond_distance_DA
_geom_hbond_angle_DHA
N1 H1 O1 4_465 0.861(2) 2.000(10) 2.853(5) 171(5)

loop_
_geom_torsion_atom_site_label_1
_geom_torsion_atom_site_label_2
_geom_torsion_atom_site_label_3
_geom_torsion_atom_site_label_4
_geom_torsion
O1 C1 C2 C3 -59.1(7)
N1 C1 C2 C3 122.1(5)
O1 C1 C2 C7 120.7(5)
N1 C1 C2 C7 -58.2(6)
C7 C2 C3 C4 -3.2(8)
C1 C2 C3 C4 176.6(4)
C7 C2 C3 Cl1 179.0(4)
C1 C2 C3 Cl1 -1.2(7)
C2 C3 C4 C5 1.6(8)
Cl1 C3 C4 C5 179.5(5)
C3 C4 C5 C6 0.2(9)
C4 C5 C6 C7 -0.3(9)
C5 C6 C7 C2 -1.4(9)
C3 C2 C7 C6 3.1(8)
C1 C2 C7 C6 -176.7(5)
C13 C8 C9 C10 -2.0(7)
N1 C8 C9 C10 -179.2(4)
C13 C8 C9 C14 177.8(5)
N1 C8 C9 C14 0.6(7)
C8 C9 C10 C11 -2.9(9)
C14 C9 C10 C11 177.2(6)
C9 C10 C11 C12 5.8(10)
C10 C11 C12 C13 -3.6(10)
C11 C12 C13 C8 -1.3(8)
C9 C8 C13 C12 4.2(8)
N1 C8 C13 C12 -178.7(4)
O1 C1 N1 C8 3.0(7)
C2 C1 N1 C8 -178.3(5)
C9 C8 N1 C1 -126.3(5)
C13 C8 N1 C1 56.4(6)

loop_
_cod_related_entry_id
_cod_related_entry_database
_cod_related_entry_code
1 ChemSpider 192527
